data_2020022
loop_
_publ_author_name
'Nogueira, Thais C. M.'
'Pinheiro, Alessandra C.'
'Wardell, James L.'
'de Souza, Marcus V. N.'
'Abberley, Jordan P.'
'Harrison, William T. A.'

_publ_section_title
;
 Weak C---H&#x00B7;&#x00B7;&#x00B7;O and C---H&#x00B7;&#x00B7;&#x00B7;\p
 hydrogen bonds and \p--\p stacking interactions in a series of four
 <i>N</i>'-[(<i>E</i>)-(aryl)methylidene]-<i>N</i>-methyl-2-oxo-1,3-oxazolidine-4-carbohydrazides
;
_journal_coeditor_code UK3114
_journal_issue 8
_journal_name_full 'Acta Crystallographica Section C'
_journal_page_first
;
;
_journal_paper_doi 10.1107/S2053229615012450
_journal_volume 71
_journal_year 2015
_chemical_formula_moiety 'C12 H12 Cl N3 O3'
_chemical_formula_sum 'C12 H12 Cl N3 O3'
_chemical_formula_weight 281.70
_chemical_name_systematic
<i>N</i>'-[(<i>E</i>)-2-Chlorobenzylidene]-<i>N</i>-methyl-2-oxo-1,3-oxazolidine-4-carbohydrazide
_space_group_IT_number 14
_symmetry_cell_setting monoclinic
_symmetry_space_group_name_Hall '-P 2ybc'
_symmetry_space_group_name_H-M 'P 1 21/c 1'
_atom_sites_solution_hydrogens geom
_atom_sites_solution_primary direct
_atom_sites_solution_secondary difmap
_audit_creation_method SHELXL-97
_cell_angle_alpha 90.00
_cell_angle_beta 94.350(7)
_cell_angle_gamma 90.00
_cell_formula_units_Z 8
_cell_length_a 15.7925(11)
_cell_length_b 13.7715(4)
_cell_length_c 11.3887(3)
_cell_measurement_reflns_used 38129
_cell_measurement_temperature 100(2)
_cell_measurement_theta_max 27.6
_cell_measurement_theta_min 3.2
_cell_volume 2469.8(2)
_computing_cell_refinement
;
CrystalClear (Rigaku, 2012)
;
_computing_data_collection
;
CrystalClear (Rigaku, 2012)
;
_computing_data_reduction
;
CrystalClear (Rigaku, 2012)
;
_computing_molecular_graphics
;
ORTEP-3 for Windows (Farrugia, 2012)
;
_computing_publication_material
;
publCIF (Westrip, 2010)
;
_computing_structure_refinement
;
SHELXL97 (Sheldrick, 2008)
;
_computing_structure_solution
;
SHELXS97 (Sheldrick, 2008)
;
_diffrn_ambient_temperature 100(2)
_diffrn_measured_fraction_theta_full 0.999
_diffrn_measured_fraction_theta_max 0.999
_diffrn_measurement_device_type 'Rigaku CCD'
_diffrn_measurement_method \w
_diffrn_radiation_monochromator graphite
_diffrn_radiation_source 'fine-focus sealed tube'
_diffrn_radiation_type MoK\a
_diffrn_radiation_wavelength 0.71075
_diffrn_reflns_av_R_equivalents 0.0319
_diffrn_reflns_av_sigmaI/netI 0.0175
_diffrn_reflns_limit_h_max 20
_diffrn_reflns_limit_h_min -20
_diffrn_reflns_limit_k_max 17
_diffrn_reflns_limit_k_min -17
_diffrn_reflns_limit_l_max 14
_diffrn_reflns_limit_l_min -14
_diffrn_reflns_number 53991
_diffrn_reflns_theta_full 27.48
_diffrn_reflns_theta_max 27.48
_diffrn_reflns_theta_min 3.23
_diffrn_standards_decay_% 0
_exptl_absorpt_coefficient_mu 0.317
_exptl_absorpt_correction_type none
_exptl_crystal_colour colourless
_exptl_crystal_density_diffrn 1.515
_exptl_crystal_density_method 'not measured'
_exptl_crystal_description 'cut needle'
_exptl_crystal_F_000 1168
_exptl_crystal_size_max 0.14
_exptl_crystal_size_mid 0.05
_exptl_crystal_size_min 0.05
_refine_diff_density_max 0.361
_refine_diff_density_min -0.372
_refine_ls_extinction_method none
_refine_ls_goodness_of_fit_ref 1.074
_refine_ls_hydrogen_treatment mixed
_refine_ls_matrix_type full
_refine_ls_number_parameters 351
_refine_ls_number_reflns 5667
_refine_ls_number_restraints 0
_refine_ls_restrained_S_all 1.074
_refine_ls_R_factor_all 0.0395
_refine_ls_R_factor_gt 0.0337
_refine_ls_shift/su_max 0.001
_refine_ls_shift/su_mean 0.000
_refine_ls_structure_factor_coef Fsqd
_refine_ls_weighting_details 'calc w=1/[\s^2^(Fo^2^)+(0.0416P)^2^+1.0893P] where P=(Fo^2^+2Fc^2^)/3'
_refine_ls_weighting_scheme calc
_refine_ls_wR_factor_gt 0.0847
_refine_ls_wR_factor_ref 0.0870
_reflns_number_gt 4918
_reflns_number_total 5667
_reflns_threshold_expression I>2\s(I)
_cod_data_source_file uk3114sup1.cif
_cod_data_source_block II
_cod_original_sg_symbol_H-M 'P 21/c'
_cod_database_code 2020022
_cod_database_fobs_code 2020022

loop_
_symmetry_equiv_pos_as_xyz
'x, y, z'
'-x, y+1/2, -z+1/2'
'-x, -y, -z'
'x, -y-1/2, z-1/2'

loop_
_atom_site_type_symbol
_atom_site_label
_atom_site_fract_x
_atom_site_fract_y
_atom_site_fract_z
_atom_site_U_iso_or_equiv
_atom_site_adp_type
_atom_site_calc_flag
_atom_site_refinement_flags
_atom_site_occupancy
_atom_site_symmetry_multiplicity
C C1 -0.08148(9) 0.15608(10) 0.75150(12) 0.0205(3) Uani d . 1 1
C C2 -0.14794(9) 0.21323(11) 0.78375(12) 0.0246(3) Uani d . 1 1
H H2 -0.1768 0.1974 0.8515 0.030 Uiso calc R 1 1
C C3 -0.17192(9) 0.29331(12) 0.71665(13) 0.0268(3) Uani d . 1 1
H H3 -0.2177 0.3326 0.7381 0.032 Uiso calc R 1 1
C C4 -0.12970(10) 0.31697(11) 0.61792(13) 0.0259(3) Uani d . 1 1
H H4 -0.1454 0.3732 0.5731 0.031 Uiso calc R 1 1
C C5 -0.06473(9) 0.25811(11) 0.58545(12) 0.0229(3) Uani d . 1 1
H H5 -0.0365 0.2740 0.5172 0.028 Uiso calc R 1 1
C C6 -0.03945(8) 0.17575(10) 0.65047(12) 0.0191(3) Uani d . 1 1
C C7 0.02752(9) 0.11153(10) 0.61446(12) 0.0199(3) Uani d . 1 1
H H7 0.0496 0.0621 0.6663 0.024 Uiso calc R 1 1
C C8 0.15138(10) -0.01736(11) 0.56425(14) 0.0286(3) Uani d . 1 1
H H8A 0.1055 -0.0621 0.5806 0.043 Uiso calc R 1 1
H H8B 0.1746 0.0123 0.6380 0.043 Uiso calc R 1 1
H H8C 0.1964 -0.0531 0.5282 0.043 Uiso calc R 1 1
C C9 0.15298(8) 0.07315(10) 0.37916(12) 0.0199(3) Uani d . 1 1
C C10 0.11701(8) 0.15820(10) 0.30531(11) 0.0181(3) Uani d . 1 1
H H10 0.0546 0.1497 0.2860 0.022 Uiso calc R 1 1
C C11 0.13572(9) 0.25819(10) 0.36310(12) 0.0197(3) Uani d . 1 1
H H11A 0.0826 0.2957 0.3681 0.024 Uiso calc R 1 1
H H11B 0.1636 0.2504 0.4434 0.024 Uiso calc R 1 1
C C12 0.20637(8) 0.24831(10) 0.19538(11) 0.0191(3) Uani d . 1 1
N N1 0.05645(7) 0.12174(8) 0.51339(10) 0.0189(2) Uani d . 1 1
N N2 0.11838(7) 0.05800(9) 0.48424(10) 0.0212(2) Uani d . 1 1
N N3 0.16061(8) 0.16725(9) 0.19918(10) 0.0213(2) Uani d . 1 1
H H1N 0.1711(11) 0.1198(13) 0.1517(16) 0.026 Uiso d . 1 1
O O1 0.20897(7) 0.02183(8) 0.34666(9) 0.0266(2) Uani d . 1 1
O O2 0.19164(6) 0.30651(7) 0.28724(8) 0.0223(2) Uani d . 1 1
O O3 0.25463(6) 0.27309(8) 0.12262(9) 0.0241(2) Uani d . 1 1
Cl Cl1 -0.04998(2) 0.05875(3) 0.84234(3) 0.02474(9) Uani d . 1 1
C C13 0.56251(10) 0.14917(10) 0.42951(13) 0.0250(3) Uani d . 1 1
C C14 0.53076(11) 0.15874(11) 0.31362(13) 0.0287(3) Uani d . 1 1
H H14 0.5677 0.1741 0.2542 0.034 Uiso calc R 1 1
C C15 0.44561(11) 0.14600(11) 0.28483(13) 0.0292(3) Uani d . 1 1
H H15 0.4234 0.1517 0.2052 0.035 Uiso calc R 1 1
C C16 0.39207(11) 0.12482(11) 0.37209(13) 0.0288(3) Uani d . 1 1
H H16 0.3330 0.1160 0.3524 0.035 Uiso calc R 1 1
C C17 0.42431(10) 0.11642(11) 0.48793(12) 0.0240(3) Uani d . 1 1
H H17 0.3868 0.1028 0.5472 0.029 Uiso calc R 1 1
C C18 0.51063(9) 0.12747(10) 0.51929(12) 0.0199(3) Uani d . 1 1
C C19 0.54573(9) 0.11580(10) 0.64101(12) 0.0197(3) Uani d . 1 1
H H19 0.6053 0.1098 0.6583 0.024 Uiso calc R 1 1
C C20 0.62059(9) 0.09449(11) 0.86619(13) 0.0245(3) Uani d . 1 1
H H20A 0.6405 0.0337 0.8330 0.037 Uiso calc R 1 1
H H20B 0.6322 0.0937 0.9519 0.037 Uiso calc R 1 1
H H20C 0.6503 0.1494 0.8331 0.037 Uiso calc R 1 1
C C21 0.47414(9) 0.11161(9) 0.92288(11) 0.0183(3) Uani d . 1 1
C C22 0.38093(8) 0.11961(10) 0.87722(11) 0.0175(3) Uani d . 1 1
H H22 0.3716 0.1794 0.8281 0.021 Uiso calc R 1 1
C C23 0.34884(9) 0.02976(11) 0.80753(12) 0.0217(3) Uani d . 1 1
H H23A 0.3318 0.0472 0.7248 0.026 Uiso calc R 1 1
H H23B 0.3937 -0.0205 0.8083 0.026 Uiso calc R 1 1
C C24 0.26361(9) 0.05338(10) 0.95763(11) 0.0195(3) Uani d . 1 1
N N4 0.49557(7) 0.11382(8) 0.72380(9) 0.0177(2) Uani d . 1 1
N N5 0.52995(7) 0.10439(8) 0.83740(10) 0.0187(2) Uani d . 1 1
N N6 0.32536(7) 0.11978(9) 0.97243(10) 0.0190(2) Uani d . 1 1
H H2N 0.3167(11) 0.1701(13) 1.0160(15) 0.023 Uiso d . 1 1
O O4 0.49702(7) 0.11180(7) 1.02703(8) 0.0237(2) Uani d . 1 1
O O5 0.27691(6) -0.00512(7) 0.86555(8) 0.0210(2) Uani d . 1 1
O O6 0.20361(7) 0.04052(8) 1.01606(9) 0.0265(2) Uani d . 1 1
Cl Cl2 0.67070(3) 0.16703(4) 0.46267(4) 0.04530(14) Uani d . 1 1

loop_
_atom_site_aniso_label
_atom_site_aniso_U_11
_atom_site_aniso_U_22
_atom_site_aniso_U_33
_atom_site_aniso_U_12
_atom_site_aniso_U_13
_atom_site_aniso_U_23
C1 0.0231(6) 0.0230(7) 0.0154(6) -0.0034(5) 0.0012(5) -0.0008(5)
C2 0.0236(7) 0.0340(8) 0.0170(6) -0.0031(6) 0.0061(5) -0.0045(6)
C3 0.0251(7) 0.0345(8) 0.0211(7) 0.0055(6) 0.0033(6) -0.0067(6)
C4 0.0282(7) 0.0290(8) 0.0204(7) 0.0076(6) 0.0014(6) -0.0001(6)
C5 0.0260(7) 0.0269(7) 0.0164(6) 0.0027(6) 0.0045(5) 0.0012(5)
C6 0.0197(6) 0.0230(7) 0.0147(6) -0.0012(5) 0.0018(5) -0.0012(5)
C7 0.0222(6) 0.0206(7) 0.0169(6) -0.0006(5) 0.0013(5) 0.0021(5)
C8 0.0307(8) 0.0293(8) 0.0261(8) 0.0121(6) 0.0041(6) 0.0088(6)
C9 0.0189(6) 0.0221(7) 0.0187(6) -0.0005(5) 0.0013(5) -0.0016(5)
C10 0.0197(6) 0.0219(7) 0.0132(6) -0.0007(5) 0.0040(5) -0.0010(5)
C11 0.0218(6) 0.0223(7) 0.0154(6) -0.0006(5) 0.0046(5) -0.0004(5)
C12 0.0209(6) 0.0227(7) 0.0135(6) 0.0000(5) -0.0002(5) -0.0007(5)
N1 0.0181(5) 0.0205(6) 0.0184(5) 0.0024(4) 0.0032(4) 0.0011(4)
N2 0.0213(6) 0.0225(6) 0.0203(6) 0.0059(4) 0.0051(4) 0.0037(5)
N3 0.0268(6) 0.0221(6) 0.0159(6) -0.0040(5) 0.0078(5) -0.0044(5)
O1 0.0249(5) 0.0291(6) 0.0267(5) 0.0071(4) 0.0066(4) -0.0015(4)
O2 0.0292(5) 0.0225(5) 0.0159(5) -0.0065(4) 0.0053(4) -0.0030(4)
O3 0.0270(5) 0.0279(5) 0.0182(5) -0.0059(4) 0.0063(4) -0.0006(4)
Cl1 0.03303(19) 0.02462(18) 0.01709(16) -0.00449(14) 0.00523(13) 0.00336(12)
C13 0.0289(7) 0.0211(7) 0.0266(7) 0.0107(6) 0.0120(6) 0.0066(6)
C14 0.0466(9) 0.0211(7) 0.0206(7) 0.0134(6) 0.0165(6) 0.0050(6)
C15 0.0523(10) 0.0204(7) 0.0151(7) 0.0051(7) 0.0032(6) 0.0006(5)
C16 0.0377(8) 0.0262(8) 0.0218(7) -0.0027(6) -0.0020(6) 0.0013(6)
C17 0.0306(7) 0.0238(7) 0.0182(7) -0.0029(6) 0.0049(6) 0.0023(5)
C18 0.0277(7) 0.0161(6) 0.0166(6) 0.0048(5) 0.0064(5) 0.0023(5)
C19 0.0215(6) 0.0178(6) 0.0201(7) 0.0016(5) 0.0041(5) 0.0027(5)
C20 0.0202(7) 0.0304(8) 0.0224(7) -0.0012(6) -0.0013(5) 0.0031(6)
C21 0.0245(6) 0.0142(6) 0.0160(6) -0.0013(5) 0.0006(5) 0.0006(5)
C22 0.0216(6) 0.0185(6) 0.0126(6) 0.0020(5) 0.0035(5) 0.0009(5)
C23 0.0211(6) 0.0266(7) 0.0180(6) -0.0025(5) 0.0057(5) -0.0056(5)
C24 0.0252(7) 0.0195(6) 0.0140(6) 0.0029(5) 0.0030(5) 0.0014(5)
N4 0.0217(5) 0.0168(5) 0.0144(5) 0.0009(4) 0.0006(4) 0.0025(4)
N5 0.0194(5) 0.0215(6) 0.0148(5) -0.0001(4) -0.0004(4) 0.0030(4)
N6 0.0239(6) 0.0193(6) 0.0145(5) 0.0003(4) 0.0053(4) -0.0024(4)
O4 0.0289(5) 0.0280(5) 0.0139(5) -0.0018(4) -0.0012(4) 0.0000(4)
O5 0.0249(5) 0.0210(5) 0.0179(5) -0.0025(4) 0.0069(4) -0.0034(4)
O6 0.0312(5) 0.0274(5) 0.0227(5) -0.0044(4) 0.0127(4) -0.0032(4)
Cl2 0.02391(19) 0.0669(3) 0.0474(3) 0.01720(19) 0.01757(17) 0.0329(2)

loop_
_atom_type_symbol
_atom_type_description
_atom_type_scat_dispersion_real
_atom_type_scat_dispersion_imag
_atom_type_scat_source
C C 0.0033 0.0016 'International Tables Vol C Tables 4.2.6.8 and 6.1.1.4'
H H 0.0000 0.0000 'International Tables Vol C Tables 4.2.6.8 and 6.1.1.4'
N N 0.0061 0.0033 'International Tables Vol C Tables 4.2.6.8 and 6.1.1.4'
O O 0.0106 0.0060 'International Tables Vol C Tables 4.2.6.8 and 6.1.1.4'
Cl Cl 0.1484 0.1585 'International Tables Vol C Tables 4.2.6.8 and 6.1.1.4'

loop_
_geom_angle_atom_site_label_1
_geom_angle_atom_site_label_2
_geom_angle_atom_site_label_3
_geom_angle
C2 C1 C6 121.70(13)
C2 C1 Cl1 117.91(11)
C6 C1 Cl1 120.38(11)
C3 C2 C1 119.34(13)
C3 C2 H2 120.3
C1 C2 H2 120.3
C2 C3 C4 120.53(14)
C2 C3 H3 119.7
C4 C3 H3 119.7
C5 C4 C3 119.45(14)
C5 C4 H4 120.3
C3 C4 H4 120.3
C4 C5 C6 121.57(13)
C4 C5 H5 119.2
C6 C5 H5 119.2
C5 C6 C1 117.35(13)
C5 C6 C7 121.79(12)
C1 C6 C7 120.86(12)
N1 C7 C6 120.14(12)
N1 C7 H7 119.9
C6 C7 H7 119.9
N2 C8 H8A 109.5
N2 C8 H8B 109.5
H8A C8 H8B 109.5
N2 C8 H8C 109.5
H8A C8 H8C 109.5
H8B C8 H8C 109.5
O1 C9 N2 121.81(13)
O1 C9 C10 121.94(12)
N2 C9 C10 116.24(11)
N3 C10 C9 110.30(11)
N3 C10 C11 101.08(10)
C9 C10 C11 113.46(11)
N3 C10 H10 110.6
C9 C10 H10 110.6
C11 C10 H10 110.6
O2 C11 C10 105.17(10)
O2 C11 H11A 110.7
C10 C11 H11A 110.7
O2 C11 H11B 110.7
C10 C11 H11B 110.7
H11A C11 H11B 108.8
O3 C12 N3 128.80(13)
O3 C12 O2 120.95(12)
N3 C12 O2 110.24(11)
C7 N1 N2 117.21(12)
C9 N2 N1 116.92(11)
C9 N2 C8 120.65(11)
N1 N2 C8 122.24(11)
C12 N3 C10 113.24(11)
C12 N3 H1N 118.6(11)
C10 N3 H1N 125.5(11)
C12 O2 C11 109.80(10)
C14 C13 C18 122.10(15)
C14 C13 Cl2 118.24(12)
C18 C13 Cl2 119.66(12)
C15 C14 C13 119.63(14)
C15 C14 H14 120.2
C13 C14 H14 120.2
C14 C15 C16 119.79(14)
C14 C15 H15 120.1
C16 C15 H15 120.1
C17 C16 C15 120.14(15)
C17 C16 H16 119.9
C15 C16 H16 119.9
C16 C17 C18 121.24(14)
C16 C17 H17 119.4
C18 C17 H17 119.4
C13 C18 C17 117.10(13)
C13 C18 C19 121.23(13)
C17 C18 C19 121.67(12)
N4 C19 C18 119.37(12)
N4 C19 H19 120.3
C18 C19 H19 120.3
N5 C20 H20A 109.5
N5 C20 H20B 109.5
H20A C20 H20B 109.5
N5 C20 H20C 109.5
H20A C20 H20C 109.5
H20B C20 H20C 109.5
O4 C21 N5 122.45(13)
O4 C21 C22 122.72(12)
N5 C21 C22 114.83(11)
N6 C22 C21 111.65(11)
N6 C22 C23 101.17(10)
C21 C22 C23 112.94(11)
N6 C22 H22 110.3
C21 C22 H22 110.3
C23 C22 H22 110.3
O5 C23 C22 105.83(10)
O5 C23 H23A 110.6
C22 C23 H23A 110.6
O5 C23 H23B 110.6
C22 C23 H23B 110.6
H23A C23 H23B 108.7
O6 C24 N6 128.58(13)
O6 C24 O5 120.87(13)
N6 C24 O5 110.52(11)
C19 N4 N5 118.38(11)
C21 N5 N4 115.79(11)
C21 N5 C20 121.66(11)
N4 N5 C20 122.40(11)
C24 N6 C22 112.48(11)
C24 N6 H2N 118.2(11)
C22 N6 H2N 124.0(11)
C24 O5 C23 109.37(10)

loop_
_geom_bond_atom_site_label_1
_geom_bond_atom_site_label_2
_geom_bond_distance
C1 C2 1.384(2)
C1 C6 1.3978(18)
C1 Cl1 1.7426(14)
C2 C3 1.378(2)
C2 H2 0.9500
C3 C4 1.389(2)
C3 H3 0.9500
C4 C5 1.380(2)
C4 H4 0.9500
C5 C6 1.3962(19)
C5 H5 0.9500
C6 C7 1.4610(19)
C7 N1 1.2779(18)
C7 H7 0.9500
C8 N2 1.4515(18)
C8 H8A 0.9800
C8 H8B 0.9800
C8 H8C 0.9800
C9 O1 1.2116(17)
C9 N2 1.3687(17)
C9 C10 1.5262(19)
C10 N3 1.4411(17)
C10 C11 1.5450(19)
C10 H10 1.0000
C11 O2 1.4439(16)
C11 H11A 0.9900
C11 H11B 0.9900
C12 O3 1.2164(16)
C12 N3 1.3324(18)
C12 O2 1.3520(16)
N1 N2 1.3736(15)
N3 H1N 0.873(18)
C13 C14 1.382(2)
C13 C18 1.3904(19)
C13 Cl2 1.7390(16)
C14 C15 1.371(2)
C14 H14 0.9500
C15 C16 1.384(2)
C15 H15 0.9500
C16 C17 1.382(2)
C16 H16 0.9500
C17 C18 1.391(2)
C17 H17 0.9500
C18 C19 1.4623(19)
C19 N4 1.2770(17)
C19 H19 0.9500
C20 N5 1.4505(17)
C20 H20A 0.9800
C20 H20B 0.9800
C20 H20C 0.9800
C21 O4 1.2134(16)
C21 N5 1.3656(17)
C21 C22 1.5275(19)
C22 N6 1.4458(16)
C22 C23 1.5352(18)
C22 H22 1.0000
C23 O5 1.4393(16)
C23 H23A 0.9900
C23 H23B 0.9900
C24 O6 1.2116(17)
C24 N6 1.3381(18)
C24 O5 1.3514(16)
N4 N5 1.3707(15)
N6 H2N 0.869(18)

loop_
_geom_hbond_atom_site_label_D
_geom_hbond_atom_site_label_H
_geom_hbond_atom_site_label_A
_geom_hbond_site_symmetry_A
_geom_hbond_distance_DH
_geom_hbond_distance_HA
_geom_hbond_distance_DA
_geom_hbond_angle_DHA
N3 H1N O6 1_554 0.873(18) 1.990(18) 2.8410(16) 164.7(16)
N6 H2N O3 1_556 0.869(18) 2.152(18) 2.9868(16) 161.1(15)
C8 H8C Cl2 3_656 0.98 2.62 3.5168(17) 153
C11 H11B O3 4_566 0.99 2.43 3.4067(17) 170
C15 H15 O4 1_554 0.95 2.48 3.1405(18) 127
C16 H16 O1 . 0.95 2.35 3.214(2) 152
C20 H20B Cg3 3_657 0.98 2.84 3.5467(16) 130

loop_
_geom_torsion_atom_site_label_1
_geom_torsion_atom_site_label_2
_geom_torsion_atom_site_label_3
_geom_torsion_atom_site_label_4
_geom_torsion
C6 C1 C2 C3 -1.9(2)
Cl1 C1 C2 C3 177.13(11)
C1 C2 C3 C4 -0.3(2)
C2 C3 C4 C5 1.7(2)
C3 C4 C5 C6 -0.9(2)
C4 C5 C6 C1 -1.2(2)
C4 C5 C6 C7 178.07(14)
C2 C1 C6 C5 2.6(2)
Cl1 C1 C6 C5 -176.37(11)
C2 C1 C6 C7 -176.66(13)
Cl1 C1 C6 C7 4.32(18)
C5 C6 C7 N1 -9.9(2)
C1 C6 C7 N1 169.41(13)
O1 C9 C10 N3 -1.63(18)
N2 C9 C10 N3 178.44(11)
O1 C9 C10 C11 -114.20(14)
N2 C9 C10 C11 65.87(15)
N3 C10 C11 O2 -4.05(13)
C9 C10 C11 O2 114.01(12)
C6 C7 N1 N2 -178.98(12)
O1 C9 N2 N1 178.75(13)
C10 C9 N2 N1 -1.31(18)
O1 C9 N2 C8 3.7(2)
C10 C9 N2 C8 -176.39(13)
C7 N1 N2 C9 -175.91(12)
C7 N1 N2 C8 -0.91(19)
O3 C12 N3 C10 174.04(14)
O2 C12 N3 C10 -7.14(16)
C9 C10 N3 C12 -113.51(13)
C11 C10 N3 C12 6.81(15)
O3 C12 O2 C11 -177.11(12)
N3 C12 O2 C11 3.97(15)
C10 C11 O2 C12 0.36(14)
C18 C13 C14 C15 -0.4(2)
Cl2 C13 C14 C15 -179.40(11)
C13 C14 C15 C16 0.8(2)
C14 C15 C16 C17 -0.1(2)
C15 C16 C17 C18 -1.0(2)
C14 C13 C18 C17 -0.6(2)
Cl2 C13 C18 C17 178.39(11)
C14 C13 C18 C19 178.80(13)
Cl2 C13 C18 C19 -2.26(19)
C16 C17 C18 C13 1.2(2)
C16 C17 C18 C19 -178.11(14)
C13 C18 C19 N4 167.13(13)
C17 C18 C19 N4 -13.5(2)
O4 C21 C22 N6 -4.35(18)
N5 C21 C22 N6 175.76(11)
O4 C21 C22 C23 -117.57(14)
N5 C21 C22 C23 62.54(15)
N6 C22 C23 O5 3.89(13)
C21 C22 C23 O5 123.35(12)
C18 C19 N4 N5 -178.97(11)
O4 C21 N5 N4 -174.42(12)
C22 C21 N5 N4 5.47(16)
O4 C21 N5 C20 1.2(2)
C22 C21 N5 C20 -178.87(12)
C19 N4 N5 C21 174.24(12)
C19 N4 N5 C20 -1.39(19)
O6 C24 N6 C22 -173.57(14)
O5 C24 N6 C22 8.49(16)
C21 C22 N6 C24 -127.83(12)
C23 C22 N6 C24 -7.45(14)
O6 C24 O5 C23 176.42(13)
N6 C24 O5 C23 -5.45(15)
C22 C23 O5 C24 0.61(14)
